data_7118205
loop_
_publ_author_name
'Han, Ying'
'Meng, Zheng'
'Chen, Chuan-Feng'

_publ_section_title
;
 Acid/base controllable complexation of a triptycene-derived
 macrotricyclic host and protonated 4,4'-bipyridinium/pyridinium salts.
;
_journal_issue 3
_journal_name_full 'Chemical communications (Cambridge, England)'
_journal_page_first 590
_journal_page_last 593
_journal_paper_doi 10.1039/c5cc08166a
_journal_volume 52
_journal_year 2016
_chemical_formula_moiety 'C68 H76 O16, C10 H10 N2, 2(F6 P), 2(C H Cl3)'
_chemical_formula_sum 'C80 H88 Cl6 F12 N2 O16 P2'
_chemical_formula_weight 1836.16
_chemical_name_systematic
;
 ?
;
_space_group_crystal_system monoclinic
_space_group_IT_number 15
_space_group_name_Hall '-C 2yc'
_space_group_name_H-M_alt 'C 1 2/c 1'
_symmetry_space_group_name_Hall '-C 2yc'
_symmetry_space_group_name_H-M 'C 1 2/c 1'
_atom_sites_solution_hydrogens geom
_audit_creation_date 2015-08-14
_audit_creation_method
;
Olex2 1.2
(compiled 2015.01.26 svn.r3150 for OlexSys, GUI svn.r4998)
;
_audit_update_record
;
2015-09-28 deposited with the CCDC.
2015-11-02 downloaded from the CCDC.
;
_cell_angle_alpha 90
_cell_angle_beta 109.498(4)
_cell_angle_gamma 90
_cell_formula_units_Z 4
_cell_length_a 20.956(7)
_cell_length_b 17.451(5)
_cell_length_c 24.943(8)
_cell_measurement_reflns_used 12341
_cell_measurement_temperature 173.1500
_cell_measurement_theta_max 27.4735
_cell_measurement_theta_min 1.5571
_cell_volume 8599(5)
_computing_cell_refinement 'CrystalClear (Rigaku Inc., 2007)'
_computing_data_collection 'CrystalClear (Rigaku Inc., 2007)'
_computing_data_reduction 'CrystalClear (Rigaku Inc., 2007)'
_computing_molecular_graphics 'Olex2 (Dolomanov et al., 2009)'
_computing_publication_material 'CIFTAB (Sheldrick, 2013)'
_computing_structure_refinement 'SHELXL (Sheldrick, 2014)'
_computing_structure_solution
;
'SHELXT (Sheldrick, 2014)'
;
_diffrn_ambient_temperature 173.1500
_diffrn_detector_area_resol_mean 28.5714
_diffrn_measured_fraction_theta_full 0.994
_diffrn_measured_fraction_theta_max 0.993
_diffrn_measurement_details
;
scan:
    Number of images: 360
               Slice: -110.0000 - 70.0000
         Image width: 0.5000
            Exp time: 10.0000
       Rotation axis: Omega
               Omega: 0.0000
                 Chi: 45.0000
                 Phi: 90.0000
                 XTD: 45.1295
              2theta: -19.9598
scan:
    Number of images: 240
               Slice: -80.0000 - 40.0000
         Image width: 0.5000
            Exp time: 10.0000
       Rotation axis: Omega
               Omega: 0.0000
                 Chi: 45.0000
                 Phi: 270.0000
                 XTD: 45.1295
              2theta: -19.9598
;
_diffrn_measurement_device
;
Saturn724+ (2x2 bin mode)
;
_diffrn_measurement_device_details
;
AFC10: Fixed Chi 2 circle
;
_diffrn_measurement_device_type 'Saturn724+ CCD'
_diffrn_measurement_method '\w scans at fixed \c = 45\%'
_diffrn_orient_matrix_type d*Trek
_diffrn_orient_matrix_UB_11 0.0018
_diffrn_orient_matrix_UB_12 -0.0257
_diffrn_orient_matrix_UB_13 -0.0435
_diffrn_orient_matrix_UB_21 -0.0006
_diffrn_orient_matrix_UB_22 0.0493
_diffrn_orient_matrix_UB_23 -0.0292
_diffrn_orient_matrix_UB_31 0.0406
_diffrn_orient_matrix_UB_32 -0.0061
_diffrn_orient_matrix_UB_33 -0.0112
_diffrn_radiation_detector CCD
_diffrn_radiation_monochromator 'Graphite Monochromator'
_diffrn_radiation_type MoK\a
_diffrn_radiation_wavelength 0.71073
_diffrn_reflns_av_R_equivalents 0.0458
_diffrn_reflns_av_unetI/netI 0.0482
_diffrn_reflns_laue_measured_fraction_full 0.994
_diffrn_reflns_laue_measured_fraction_max 0.993
_diffrn_reflns_limit_h_max 25
_diffrn_reflns_limit_h_min -25
_diffrn_reflns_limit_k_max 21
_diffrn_reflns_limit_k_min -21
_diffrn_reflns_limit_l_max 30
_diffrn_reflns_limit_l_min -29
_diffrn_reflns_number 23915
_diffrn_reflns_point_group_measured_fraction_full 0.994
_diffrn_reflns_point_group_measured_fraction_max 0.993
_diffrn_reflns_theta_full 25.242
_diffrn_reflns_theta_max 25.499
_diffrn_reflns_theta_min 1.557
_diffrn_source 'Sealed Tube'
_diffrn_source_current 30.0000
_diffrn_source_power 1.5000
_diffrn_source_voltage 50.0000
_exptl_absorpt_coefficient_mu 0.328
_exptl_absorpt_correction_T_max 1.0000
_exptl_absorpt_correction_T_min 0.8967
_exptl_absorpt_correction_type multi-scan
_exptl_absorpt_process_details 'CrystalClear (Rigaku Inc., 2007)'
_exptl_crystal_colour red
_exptl_crystal_colour_primary red
_exptl_crystal_density_diffrn 1.418
_exptl_crystal_description rod
_exptl_crystal_F_000 3800
_exptl_crystal_size_max 0.57
_exptl_crystal_size_mid 0.377
_exptl_crystal_size_min 0.178
_refine_diff_density_max 1.660
_refine_diff_density_min -0.896
_refine_diff_density_rms 0.138
_refine_ls_extinction_method none
_refine_ls_goodness_of_fit_ref 2.347
_refine_ls_hydrogen_treatment constr
_refine_ls_matrix_type full
_refine_ls_number_parameters 571
_refine_ls_number_reflns 7957
_refine_ls_number_restraints 142
_refine_ls_restrained_S_all 2.333
_refine_ls_R_factor_all 0.1618
_refine_ls_R_factor_gt 0.1450
_refine_ls_shift/su_max 0.000
_refine_ls_shift/su_mean 0.000
_refine_ls_structure_factor_coef Fsqd
_refine_ls_weighting_details 'w=1/[\s^2^(Fo^2^)+(0.1000P)^2^] where P=(Fo^2^+2Fc^2^)/3'
_refine_ls_weighting_scheme calc
_refine_ls_wR_factor_gt 0.3594
_refine_ls_wR_factor_ref 0.3734
_reflns_Friedel_coverage 0.000
_reflns_number_gt 6621
_reflns_number_total 7957
_reflns_threshold_expression 'I > 2\s(I)'
_cod_data_source_file c5cc08166a2.cif
_cod_data_source_block sa4299a_sq
_cod_original_cell_volume 8598(5)
_cod_database_code 7118205
_shelxl_version_number 2013-4
_shelx_space_group_comment
;
The symmetry employed for this shelxl refinement is uniquely defined
by the following loop, which should always be used as a source of
symmetry information in preference to the above space-group names.
They are only intended as comments.
;
_diffrn_number_total 10063
_olex2_refinement_description
;
1. Fixed Uiso
 At 1.2 times of:
  All C(H) groups, All C(H,H) groups, All C(H,H,H,H) groups, All N(H) groups
 At 1.5 times of:
  All C(H,H,H) groups
2. Restrained distances
 C21-C20 = C21A-C20
 1.54 with sigma of 0.01
 O7-C21 = O7A-C21A
 1.43 with sigma of 0.01
3. Uiso/Uaniso restraints and constraints
O7 \\sim C21 \\sim C22 \\sim C23 \\sim O7A \\sim C21A \\sim C22A \\sim C23A:
within 1.7A with sigma of 0.02 and sigma for terminal atoms of 0.04
Uanis(O7) \\sim Ueq, Uanis(C21) \\sim Ueq, Uanis(C22) \\sim Ueq, Uanis(C23)
\\sim Ueq, Uanis(C23A) \\sim Ueq, Uanis(C22A) \\sim Ueq, Uanis(O7A) \\sim Ueq,
Uanis(C21A) \\sim Ueq: with sigma of 0.01 and sigma for terminal atoms of 0.02
4. Others
 Sof(H20C)=Sof(H20D)=Sof(O7A)=Sof(C21A)=Sof(H21C)=Sof(H21D)=Sof(C22A)=
 Sof(H22C)=Sof(H22D)=Sof(C23A)=Sof(H23C)=Sof(H23D)=1-FVAR(1)
 Sof(H20A)=Sof(H20B)=Sof(O7)=Sof(C21)=Sof(H21A)=Sof(H21B)=Sof(C22)=Sof(H22A)=
 Sof(H22B)=Sof(C23)=Sof(H23A)=Sof(H23B)=FVAR(1)
5.a Ternary CH refined with riding coordinates:
 C40(H40)
5.b Secondary CH2 refined with riding coordinates:
 C19(H19A,H19B), C20(H20A,H20B), C20(H20C,H20D), C28(H28A,H28B), C29(H29A,
 H29B), C30(H30A,H30B), C31(H31A,H31B), C32(H32A,H32B), C33(H33A,H33B),
 C34(H34A,H34B), C21(H21A,H21B), C22(H22A,H22B), C23(H23A,H23B), C21A(H21C,
 H21D), C22A(H22C,H22D), C23A(H23C,H23D)
5.c Aromatic/amide H refined with riding coordinates:
 C2(H2), C3(H3), C4(H4), C5(H5), C15(H15), C18(H18), C24(H24), C27(H27),
 N1(H1), C35(H35), C36(H36), C38(H38), C39(H39)
5.d Idealised Me refined as rotating group:
 C13(H13A,H13B,H13C), C14(H14A,H14B,H14C)
;
_olex2_submission_special_instructions 'No special instructions were received'

loop_
_space_group_symop_operation_xyz
'x, y, z'
'-x, y, -z+1/2'
'x+1/2, y+1/2, z'
'-x+1/2, y+1/2, -z+1/2'
'-x, -y, -z'
'x, -y, z-1/2'
'-x+1/2, -y+1/2, -z'
'x+1/2, -y+1/2, z-1/2'

loop_
_atom_site_label
_atom_site_type_symbol
_atom_site_fract_x
_atom_site_fract_y
_atom_site_fract_z
_atom_site_U_iso_or_equiv
_atom_site_adp_type
_atom_site_occupancy
_atom_site_site_symmetry_order
_atom_site_calc_flag
_atom_site_refinement_flags_posn
_atom_site_refinement_flags_adp
_atom_site_refinement_flags_occupancy
_atom_site_disorder_assembly
_atom_site_disorder_group
O1 O 0.31303(18) 0.71194(19) 0.47576(15) 0.0325(9) Uani 1 1 d . . . . .
O2 O 0.3853(2) 0.8187(2) 0.43328(18) 0.0462(11) Uani 1 1 d . . . . .
O3 O 0.5066(3) 0.9034(3) 0.4438(3) 0.0763(16) Uani 1 1 d . . . . .
O4 O 0.2302(2) 0.6169(2) 0.41403(15) 0.0422(10) Uani 1 1 d . . . . .
O5 O 0.1796(3) 0.6418(4) 0.2967(2) 0.0848(18) Uani 1 1 d . . . . .
O6 O 0.54987(19) 0.3168(2) 0.67791(16) 0.0406(10) Uani 1 1 d . . . . .
O8 O 0.46134(19) 0.2251(2) 0.61500(17) 0.0443(10) Uani 1 1 d . . . . .
C1 C 0.2658(3) 0.4571(3) 0.6296(2) 0.0328(12) Uani 1 1 d . . . . .
C2 C 0.2116(3) 0.4366(3) 0.6443(2) 0.0397(13) Uani 1 1 d . . . . .
H2 H 0.1793 0.4032 0.6215 0.048 Uiso 1 1 calc R . . . .
C3 C 0.2044(4) 0.4665(4) 0.6951(3) 0.0567(19) Uani 1 1 d . . . . .
H3 H 0.1675 0.4522 0.7056 0.068 Uiso 1 1 calc R . . . .
C4 C 0.2513(4) 0.5160(4) 0.7285(3) 0.0519(17) Uani 1 1 d . . . . .
H4 H 0.2465 0.5348 0.7618 0.062 Uiso 1 1 calc R . . . .
C5 C 0.3066(3) 0.5385(3) 0.7126(2) 0.0448(15) Uani 1 1 d . . . . .
H5 H 0.3380 0.5733 0.7349 0.054 Uiso 1 1 calc R . . . .
C6 C 0.3144(3) 0.5089(3) 0.6639(2) 0.0363(13) Uani 1 1 d . . . . .
C7 C 0.3734(3) 0.5261(3) 0.6413(2) 0.0347(12) Uani 1 1 d . . . . .
C8 C 0.3371(3) 0.5554(3) 0.5798(2) 0.0298(11) Uani 1 1 d . . . . .
C9 C 0.2900(3) 0.5040(3) 0.5467(2) 0.0295(11) Uani 1 1 d . . . . .
C10 C 0.2818(2) 0.4302(3) 0.5767(2) 0.0293(11) Uani 1 1 d . . . . .
C11 C 0.3541(3) 0.3971(3) 0.6017(2) 0.0306(12) Uani 1 1 d . . . . .
C12 C 0.4019(3) 0.4474(3) 0.6348(2) 0.0319(12) Uani 1 1 d . . . . .
C13 C 0.2294(3) 0.3743(3) 0.5398(2) 0.0328(12) Uani 1 1 d . . . . .
H13A H 0.2298 0.3281 0.5608 0.049 Uiso 1 1 calc GR . . . .
H13B H 0.2400 0.3625 0.5061 0.049 Uiso 1 1 calc GR . . . .
H13C H 0.1852 0.3972 0.5292 0.049 Uiso 1 1 calc GR . . . .
C14 C 0.4255(3) 0.5823(3) 0.6781(2) 0.0400(14) Uani 1 1 d . . . . .
H14A H 0.4039 0.6304 0.6796 0.060 Uiso 1 1 calc GR . . . .
H14B H 0.4607 0.5899 0.6620 0.060 Uiso 1 1 calc GR . . . .
H14C H 0.4446 0.5619 0.7159 0.060 Uiso 1 1 calc GR . . . .
C15 C 0.3713(3) 0.3211(3) 0.5931(2) 0.0323(12) Uani 1 1 d . . . . .
H15 H 0.3389 0.2878 0.5704 0.039 Uiso 1 1 calc R . . . .
C16 C 0.4378(3) 0.2969(3) 0.6195(2) 0.0347(12) Uani 1 1 d . . . . .
C17 C 0.4859(3) 0.3477(3) 0.6541(2) 0.0331(12) Uani 1 1 d . . . . .
C18 C 0.4680(3) 0.4227(3) 0.6616(2) 0.0329(12) Uani 1 1 d . . . . .
H18 H 0.5002 0.4562 0.6845 0.040 Uiso 1 1 calc R . . . .
C19 C 0.4125(3) 0.1698(3) 0.5820(3) 0.0497(16) Uani 1 1 d . . . . .
H19A H 0.3947 0.1857 0.5425 0.060 Uiso 1 1 calc R . . . .
H19B H 0.3752 0.1652 0.5966 0.060 Uiso 1 1 calc R . . . .
C20 C 0.6002(3) 0.3617(4) 0.7198(3) 0.0548(18) Uani 1 1 d D . . . .
H20A H 0.5829 0.3798 0.7490 0.066 Uiso 0.543(14) 1 calc R . P A 1
H20B H 0.6137 0.4055 0.7021 0.066 Uiso 0.543(14) 1 calc R . P A 1
H20C H 0.5911 0.3629 0.7554 0.066 Uiso 0.457(14) 1 calc R . P A 2
H20D H 0.6011 0.4138 0.7065 0.066 Uiso 0.457(14) 1 calc R . P A 2
C24 C 0.3472(2) 0.6254(3) 0.5591(2) 0.0299(11) Uani 1 1 d . . . . .
H24 H 0.3785 0.6596 0.5820 0.036 Uiso 1 1 calc R . . . .
C25 C 0.3092(3) 0.6451(3) 0.5021(2) 0.0308(12) Uani 1 1 d . . . . .
C26 C 0.2628(3) 0.5909(3) 0.4684(2) 0.0321(12) Uani 1 1 d . . . . .
C27 C 0.2535(2) 0.5211(3) 0.4903(2) 0.0286(11) Uani 1 1 d . . . . .
H27 H 0.2231 0.4857 0.4677 0.034 Uiso 1 1 calc R . . . .
C28 C 0.1740(3) 0.5734(3) 0.3778(2) 0.0365(13) Uani 1 1 d . . . . .
H28A H 0.1419 0.5624 0.3973 0.044 Uiso 1 1 calc R . . . .
H28B H 0.1896 0.5254 0.3671 0.044 Uiso 1 1 calc R . . . .
C29 C 0.1418(4) 0.6216(5) 0.3267(3) 0.078(3) Uani 1 1 d . . . . .
H29A H 0.1030 0.5940 0.3019 0.094 Uiso 1 1 calc R . . . .
H29B H 0.1250 0.6679 0.3389 0.094 Uiso 1 1 calc R . . . .
C30 C 0.3529(3) 0.7720(3) 0.5104(2) 0.0365(13) Uani 1 1 d . . . . .
H30A H 0.3992 0.7551 0.5286 0.044 Uiso 1 1 calc R . . . .
H30B H 0.3344 0.7869 0.5397 0.044 Uiso 1 1 calc R . . . .
C31 C 0.3506(3) 0.8388(3) 0.4708(3) 0.0417(14) Uani 1 1 d . . . . .
H31A H 0.3039 0.8513 0.4494 0.050 Uiso 1 1 calc R . . . .
H31B H 0.3715 0.8835 0.4928 0.050 Uiso 1 1 calc R . . . .
C32 C 0.3885(4) 0.8780(4) 0.3954(3) 0.062(2) Uani 1 1 d . . . . .
H32A H 0.3451 0.9039 0.3816 0.075 Uiso 1 1 calc R . . . .
H32B H 0.3973 0.8558 0.3629 0.075 Uiso 1 1 calc R . . . .
C33 C 0.4418(4) 0.9345(4) 0.4228(5) 0.089(3) Uani 1 1 d . . . . .
H33A H 0.4414 0.9741 0.3953 0.107 Uiso 1 1 calc R . . . .
H33B H 0.4312 0.9587 0.4538 0.107 Uiso 1 1 calc R . . . .
C34 C 0.5510(4) 0.9059(4) 0.4131(3) 0.0530(17) Uani 1 1 d . . . . .
H34A H 0.5837 0.9467 0.4277 0.064 Uiso 1 1 calc R . . . .
H34B H 0.5261 0.9166 0.3735 0.064 Uiso 1 1 calc R . . . .
O7 O 0.6871(6) 0.3044(8) 0.6997(5) 0.043(3) Uani 0.543(14) 1 d D U P A 1
C21 C 0.6596(6) 0.3075(8) 0.7448(6) 0.043(3) Uani 0.543(14) 1 d D U P A 1
H21A H 0.6920 0.3281 0.7793 0.051 Uiso 0.543(14) 1 calc R . P A 1
H21B H 0.6447 0.2574 0.7526 0.051 Uiso 0.543(14) 1 calc R . P A 1
C22 C 0.7463(6) 0.2589(7) 0.7180(6) 0.041(3) Uani 0.543(14) 1 d . U P A 1
H22A H 0.7343 0.2050 0.7144 0.049 Uiso 0.543(14) 1 calc R . P A 1
H22B H 0.7715 0.2695 0.7576 0.049 Uiso 0.543(14) 1 calc R . P A 1
C23 C 0.7890(7) 0.2770(7) 0.6820(6) 0.051(3) Uani 0.543(14) 1 d . U P A 1
H23A H 0.7616 0.2788 0.6420 0.061 Uiso 0.543(14) 1 calc R . P A 1
H23B H 0.8243 0.2390 0.6872 0.061 Uiso 0.543(14) 1 calc R . P A 1
O7A O 0.6899(8) 0.3095(10) 0.6789(6) 0.040(3) Uani 0.457(14) 1 d D U P A 2
C21A C 0.6685(6) 0.3205(9) 0.7274(7) 0.038(4) Uani 0.457(14) 1 d D U P A 2
H21C H 0.7038 0.3491 0.7554 0.045 Uiso 0.457(14) 1 calc R . P A 2
H21D H 0.6665 0.2705 0.7436 0.045 Uiso 0.457(14) 1 calc R . P A 2
C22A C 0.7456(7) 0.2599(8) 0.6861(7) 0.040(3) Uani 0.457(14) 1 d . U P A 2
H22C H 0.7485 0.2488 0.6489 0.048 Uiso 0.457(14) 1 calc R . P A 2
H22D H 0.7364 0.2119 0.7017 0.048 Uiso 0.457(14) 1 calc R . P A 2
C23A C 0.8117(7) 0.2879(8) 0.7226(7) 0.052(4) Uani 0.457(14) 1 d . U P A 2
H23C H 0.8130 0.2909 0.7618 0.063 Uiso 0.457(14) 1 calc R . P A 2
H23D H 0.8473 0.2535 0.7207 0.063 Uiso 0.457(14) 1 calc R . P A 2
N1 N 0.5949(3) 0.3532(4) 0.5813(3) 0.0645(18) Uani 1 1 d . . . . .
H1 H 0.6184 0.3174 0.6025 0.077 Uiso 1 1 calc R . . . .
C35 C 0.5367(4) 0.3360(4) 0.5450(3) 0.0591(19) Uani 1 1 d . . . . .
H35 H 0.5214 0.2856 0.5411 0.071 Uiso 1 1 calc R . . . .
C36 C 0.4979(4) 0.3929(4) 0.5123(3) 0.0577(18) Uani 1 1 d . . . . .
H36 H 0.4556 0.3808 0.4864 0.069 Uiso 1 1 calc R . . . .
C37 C 0.5203(3) 0.4686(3) 0.5170(3) 0.0444(15) Uani 1 1 d . . . . .
C38 C 0.5830(4) 0.4816(5) 0.5559(4) 0.070(2) Uani 1 1 d . . . . .
H38 H 0.6004 0.5311 0.5606 0.084 Uiso 1 1 calc R . . . .
C39 C 0.6203(4) 0.4245(4) 0.5877(4) 0.073(2) Uani 1 1 d . . . . .
H39 H 0.6631 0.4343 0.6136 0.088 Uiso 1 1 calc R . . . .
P1 P 0.71159(10) 0.66070(10) 0.62809(8) 0.0543(5) Uani 1 1 d . . . . .
F1 F 0.7769(3) 0.6519(3) 0.6833(2) 0.122(2) Uani 1 1 d . . . . .
F2 F 0.7167(3) 0.5709(2) 0.6171(2) 0.0984(17) Uani 1 1 d . . . . .
F3 F 0.6685(4) 0.6435(4) 0.6652(4) 0.157(3) Uani 1 1 d . . . . .
F4 F 0.6491(3) 0.6675(3) 0.5723(3) 0.118(2) Uani 1 1 d . . . . .
F5 F 0.7049(3) 0.7492(2) 0.6382(2) 0.1011(19) Uani 1 1 d . . . . .
F6 F 0.7575(3) 0.6801(4) 0.5911(3) 0.116(2) Uani 1 1 d . . . . .
Cl1 Cl 0.51438(16) 0.7298(2) 0.64251(17) 0.1464(15) Uani 1 1 d . . . . .
Cl2 Cl 0.53169(15) 0.8890(2) 0.67184(12) 0.1228(12) Uani 1 1 d . . . . .
Cl3 Cl 0.53559(13) 0.83886(16) 0.56293(11) 0.1010(9) Uani 1 1 d . . . . .
C40 C 0.5552(5) 0.8120(6) 0.6369(4) 0.093(3) Uani 1 1 d . . . . .
H40 H 0.6042 0.8039 0.6538 0.112 Uiso 1 1 calc R . . . .

loop_
_atom_site_aniso_label
_atom_site_aniso_U_11
_atom_site_aniso_U_22
_atom_site_aniso_U_33
_atom_site_aniso_U_23
_atom_site_aniso_U_13
_atom_site_aniso_U_12
O1 0.041(2) 0.0258(18) 0.032(2) 0.0076(15) 0.0129(16) -0.0011(15)
O2 0.053(2) 0.042(2) 0.052(3) 0.013(2) 0.028(2) 0.0043(19)
O3 0.059(3) 0.060(3) 0.125(5) -0.014(3) 0.050(3) 0.000(3)
O4 0.053(2) 0.042(2) 0.023(2) 0.0042(17) 0.0011(17) -0.0110(19)
O5 0.072(4) 0.116(5) 0.060(3) 0.012(3) 0.013(3) -0.015(4)
O6 0.038(2) 0.037(2) 0.035(2) -0.0052(17) -0.0036(17) 0.0084(17)
O8 0.037(2) 0.035(2) 0.052(3) -0.0180(19) 0.0023(18) 0.0007(17)
C1 0.052(3) 0.021(2) 0.023(3) 0.011(2) 0.010(2) 0.012(2)
C2 0.056(3) 0.029(3) 0.037(3) 0.008(3) 0.018(3) 0.006(3)
C3 0.069(4) 0.049(4) 0.068(5) 0.027(4) 0.043(4) 0.020(3)
C4 0.087(5) 0.040(3) 0.037(3) 0.005(3) 0.031(3) 0.016(3)
C5 0.072(4) 0.029(3) 0.032(3) 0.002(3) 0.017(3) 0.012(3)
C6 0.048(3) 0.032(3) 0.025(3) 0.009(2) 0.007(2) 0.012(2)
C7 0.045(3) 0.028(3) 0.024(3) 0.001(2) 0.003(2) 0.002(2)
C8 0.036(3) 0.025(2) 0.024(3) 0.000(2) 0.005(2) -0.001(2)
C9 0.035(3) 0.025(3) 0.029(3) -0.002(2) 0.011(2) 0.004(2)
C10 0.032(3) 0.025(3) 0.028(3) 0.006(2) 0.006(2) 0.001(2)
C11 0.037(3) 0.031(3) 0.024(3) 0.002(2) 0.009(2) 0.000(2)
C12 0.047(3) 0.024(2) 0.022(3) 0.003(2) 0.008(2) 0.005(2)
C13 0.034(3) 0.031(3) 0.032(3) 0.002(2) 0.008(2) -0.002(2)
C14 0.055(3) 0.027(3) 0.026(3) -0.003(2) -0.002(3) 0.003(3)
C15 0.036(3) 0.026(3) 0.031(3) -0.003(2) 0.006(2) -0.002(2)
C16 0.042(3) 0.023(3) 0.036(3) -0.003(2) 0.010(2) 0.007(2)
C17 0.032(3) 0.032(3) 0.027(3) -0.002(2) -0.001(2) 0.003(2)
C18 0.038(3) 0.034(3) 0.019(3) -0.007(2) 0.000(2) 0.001(2)
C19 0.040(3) 0.037(3) 0.067(4) -0.013(3) 0.011(3) -0.003(3)
C20 0.051(4) 0.050(4) 0.041(4) -0.017(3) -0.016(3) 0.010(3)
C24 0.029(2) 0.029(3) 0.025(3) -0.001(2) 0.001(2) -0.002(2)
C25 0.034(3) 0.032(3) 0.028(3) -0.001(2) 0.012(2) 0.002(2)
C26 0.036(3) 0.037(3) 0.022(3) -0.003(2) 0.008(2) 0.001(2)
C27 0.027(2) 0.033(3) 0.023(3) -0.003(2) 0.004(2) -0.004(2)
C28 0.038(3) 0.042(3) 0.023(3) 0.000(2) 0.002(2) -0.001(2)
C29 0.072(5) 0.108(7) 0.034(4) 0.018(4) -0.008(4) -0.037(5)
C30 0.034(3) 0.028(3) 0.038(3) 0.001(2) 0.000(2) -0.006(2)
C31 0.047(3) 0.024(3) 0.054(4) 0.008(3) 0.016(3) 0.005(2)
C32 0.069(5) 0.050(4) 0.061(5) 0.029(4) 0.013(4) -0.004(4)
C33 0.087(6) 0.049(4) 0.148(9) 0.023(5) 0.063(6) 0.014(4)
C34 0.057(4) 0.038(3) 0.062(4) 0.000(3) 0.017(3) 0.000(3)
O7 0.036(4) 0.044(4) 0.042(6) 0.008(5) 0.004(5) 0.015(3)
C21 0.046(5) 0.040(6) 0.032(6) 0.014(5) -0.001(5) 0.003(5)
C22 0.040(4) 0.039(5) 0.043(5) 0.008(5) 0.013(4) 0.014(4)
C23 0.057(6) 0.047(5) 0.049(6) 0.001(5) 0.016(5) 0.009(5)
O7A 0.036(4) 0.039(5) 0.042(6) 0.008(5) 0.007(5) 0.014(4)
C21A 0.038(6) 0.031(6) 0.029(7) 0.013(5) -0.009(5) -0.001(5)
C22A 0.038(5) 0.034(5) 0.045(6) -0.001(5) 0.011(5) 0.009(4)
C23A 0.051(6) 0.048(6) 0.051(7) 0.018(5) 0.008(5) -0.007(5)
N1 0.062(4) 0.061(4) 0.092(5) 0.026(4) 0.054(4) 0.027(3)
C35 0.083(6) 0.038(4) 0.068(5) 0.007(3) 0.041(4) 0.008(4)
C36 0.065(4) 0.051(4) 0.063(5) -0.009(3) 0.030(4) 0.000(3)
C37 0.051(3) 0.034(3) 0.056(4) 0.004(3) 0.029(3) 0.006(3)
C38 0.054(4) 0.058(4) 0.100(6) 0.018(4) 0.026(4) 0.006(4)
C39 0.048(4) 0.068(5) 0.107(7) 0.016(5) 0.031(4) 0.011(4)
P1 0.0662(11) 0.0406(10) 0.0603(12) -0.0016(8) 0.0267(10) 0.0007(8)
F1 0.148(6) 0.080(4) 0.088(4) 0.008(3) -0.026(4) -0.025(4)
F2 0.090(3) 0.046(3) 0.136(5) -0.017(3) 0.008(3) 0.005(2)
F3 0.216(8) 0.102(4) 0.239(8) 0.081(5) 0.191(7) 0.063(5)
F4 0.098(4) 0.088(4) 0.119(5) 0.013(3) -0.031(3) -0.008(3)
F5 0.186(6) 0.044(2) 0.082(3) 0.005(2) 0.057(4) 0.006(3)
F6 0.116(5) 0.136(5) 0.124(5) 0.007(4) 0.079(4) -0.006(4)
Cl1 0.0875(19) 0.136(3) 0.201(4) 0.069(3) 0.028(2) -0.0188(18)
Cl2 0.098(2) 0.170(3) 0.091(2) 0.0044(19) 0.0186(16) -0.028(2)
Cl3 0.0783(15) 0.119(2) 0.0928(18) 0.0058(15) 0.0110(13) -0.0213(14)
C40 0.062(5) 0.111(8) 0.102(7) -0.001(6) 0.022(5) -0.018(5)

loop_
_atom_type_symbol
_atom_type_description
_atom_type_scat_dispersion_real
_atom_type_scat_dispersion_imag
_atom_type_scat_source
C C 0.0033 0.0016 'International Tables Vol C Tables 4.2.6.8 and 6.1.1.4'
H H 0.0000 0.0000 'International Tables Vol C Tables 4.2.6.8 and 6.1.1.4'
Cl Cl 0.1484 0.1585 'International Tables Vol C Tables 4.2.6.8 and 6.1.1.4'
F F 0.0171 0.0103 'International Tables Vol C Tables 4.2.6.8 and 6.1.1.4'
N N 0.0061 0.0033 'International Tables Vol C Tables 4.2.6.8 and 6.1.1.4'
O O 0.0106 0.0060 'International Tables Vol C Tables 4.2.6.8 and 6.1.1.4'
P P 0.1023 0.0942 'International Tables Vol C Tables 4.2.6.8 and 6.1.1.4'

loop_
_geom_angle_atom_site_label_1
_geom_angle_atom_site_label_2
_geom_angle_atom_site_label_3
_geom_angle
_geom_angle_site_symmetry_1
_geom_angle_site_symmetry_3
C25 O1 C30 117.0(4) . .
C31 O2 C32 114.2(5) . .
C34 O3 C33 121.9(7) . .
C26 O4 C28 118.5(4) . .
C29 O5 C23 108.3(8) . 5_666
C29 O5 C23A 128.9(10) . 5_666
C17 O6 C20 118.0(4) . .
C16 O8 C19 116.9(4) . .
C2 C1 C6 120.5(5) . .
C2 C1 C10 126.4(5) . .
C6 C1 C10 113.2(5) . .
C1 C2 H2 120.3 . .
C1 C2 C3 119.4(6) . .
C3 C2 H2 120.3 . .
C2 C3 H3 119.8 . .
C4 C3 C2 120.4(6) . .
C4 C3 H3 119.8 . .
C3 C4 H4 119.9 . .
C3 C4 C5 120.2(6) . .
C5 C4 H4 119.9 . .
C4 C5 H5 120.1 . .
C6 C5 C4 119.8(6) . .
C6 C5 H5 120.1 . .
C1 C6 C7 114.0(5) . .
C5 C6 C1 119.8(6) . .
C5 C6 C7 126.2(5) . .
C6 C7 C8 103.7(4) . .
C12 C7 C6 104.5(4) . .
C12 C7 C8 105.7(4) . .
C14 C7 C6 113.8(5) . .
C14 C7 C8 113.6(4) . .
C14 C7 C12 114.5(5) . .
C9 C8 C7 113.2(4) . .
C24 C8 C7 125.4(5) . .
C24 C8 C9 121.4(5) . .
C8 C9 C10 115.4(4) . .
C8 C9 C27 120.5(5) . .
C27 C9 C10 124.1(5) . .
C1 C10 C11 103.5(4) . .
C9 C10 C1 104.7(4) . .
C9 C10 C11 104.9(4) . .
C13 C10 C1 113.2(4) . .
C13 C10 C9 114.8(4) . .
C13 C10 C11 114.6(4) . .
C12 C11 C10 114.9(4) . .
C12 C11 C15 121.2(5) . .
C15 C11 C10 123.8(5) . .
C11 C12 C7 113.9(5) . .
C11 C12 C18 119.8(5) . .
C18 C12 C7 126.2(5) . .
C10 C13 H13A 109.5 . .
C10 C13 H13B 109.5 . .
C10 C13 H13C 109.5 . .
H13A C13 H13B 109.5 . .
H13A C13 H13C 109.5 . .
H13B C13 H13C 109.5 . .
C7 C14 H14A 109.5 . .
C7 C14 H14B 109.5 . .
C7 C14 H14C 109.5 . .
H14A C14 H14B 109.5 . .
H14A C14 H14C 109.5 . .
H14B C14 H14C 109.5 . .
C11 C15 H15 120.6 . .
C16 C15 C11 118.7(5) . .
C16 C15 H15 120.6 . .
O8 C16 C15 124.9(5) . .
O8 C16 C17 115.1(5) . .
C15 C16 C17 120.0(5) . .
O6 C17 C16 114.4(4) . .
O6 C17 C18 125.1(5) . .
C18 C17 C16 120.4(5) . .
C12 C18 H18 120.1 . .
C17 C18 C12 119.8(5) . .
C17 C18 H18 120.1 . .
O8 C19 H19A 110.3 . .
O8 C19 H19B 110.3 . .
O8 C19 C34 107.2(5) . 5_666
H19A C19 H19B 108.5 . .
C34 C19 H19A 110.3 5_666 .
C34 C19 H19B 110.3 5_666 .
O6 C20 H20A 110.7 . .
O6 C20 H20B 110.7 . .
O6 C20 H20C 110.7 . .
O6 C20 H20D 110.7 . .
O6 C20 C21 105.1(7) . .
O6 C20 C21A 105.0(7) . .
H20A C20 H20B 108.8 . .
H20C C20 H20D 108.8 . .
C21 C20 H20A 110.7 . .
C21 C20 H20B 110.7 . .
C21A C20 H20C 110.7 . .
C21A C20 H20D 110.7 . .
C8 C24 H24 120.4 . .
C8 C24 C25 119.2(5) . .
C25 C24 H24 120.4 . .
O1 C25 C24 126.2(5) . .
O1 C25 C26 115.3(4) . .
C26 C25 C24 118.5(5) . .
O4 C26 C25 112.4(5) . .
C27 C26 O4 126.5(5) . .
C27 C26 C25 121.1(5) . .
C9 C27 H27 120.4 . .
C26 C27 C9 119.2(5) . .
C26 C27 H27 120.4 . .
O4 C28 H28A 110.5 . .
O4 C28 H28B 110.5 . .
O4 C28 C29 106.4(5) . .
H28A C28 H28B 108.6 . .
C29 C28 H28A 110.5 . .
C29 C28 H28B 110.5 . .
O5 C29 C28 117.1(7) . .
O5 C29 H29A 108.0 . .
O5 C29 H29B 108.0 . .
C28 C29 H29A 108.0 . .
C28 C29 H29B 108.0 . .
H29A C29 H29B 107.3 . .
O1 C30 H30A 110.4 . .
O1 C30 H30B 110.4 . .
O1 C30 C31 106.5(4) . .
H30A C30 H30B 108.6 . .
C31 C30 H30A 110.4 . .
C31 C30 H30B 110.4 . .
O2 C31 C30 109.1(4) . .
O2 C31 H31A 109.9 . .
O2 C31 H31B 109.9 . .
C30 C31 H31A 109.9 . .
C30 C31 H31B 109.9 . .
H31A C31 H31B 108.3 . .
O2 C32 H32A 109.2 . .
O2 C32 H32B 109.2 . .
O2 C32 C33 112.1(6) . .
H32A C32 H32B 107.9 . .
C33 C32 H32A 109.2 . .
C33 C32 H32B 109.2 . .
O3 C33 C32 113.9(6) . .
O3 C33 H33A 108.8 . .
O3 C33 H33B 108.8 . .
C32 C33 H33A 108.8 . .
C32 C33 H33B 108.8 . .
H33A C33 H33B 107.7 . .
O3 C34 C19 109.9(5) . 5_666
O3 C34 H34A 109.7 . .
O3 C34 H34B 109.7 . .
C19 C34 H34A 109.7 5_666 .
C19 C34 H34B 109.7 5_666 .
H34A C34 H34B 108.2 . .
C22 O7 C21 108.0(10) . .
C20 C21 H21A 111.6 . .
C20 C21 H21B 111.6 . .
O7 C21 C20 101.0(9) . .
O7 C21 H21A 111.6 . .
O7 C21 H21B 111.6 . .
H21A C21 H21B 109.4 . .
O7 C22 H22A 109.9 . .
O7 C22 H22B 109.9 . .
O7 C22 C23 108.9(10) . .
H22A C22 H22B 108.3 . .
C23 C22 H22A 109.9 . .
C23 C22 H22B 109.9 . .
O5 C23 H23A 110.8 5_666 .
O5 C23 H23B 110.8 5_666 .
C22 C23 O5 104.7(10) . 5_666
C22 C23 H23A 110.8 . .
C22 C23 H23B 110.8 . .
H23A C23 H23B 108.9 . .
C22A O7A C21A 116.8(12) . .
C20 C21A H21C 107.5 . .
C20 C21A H21D 107.5 . .
O7A C21A C20 119.4(11) . .
O7A C21A H21C 107.5 . .
O7A C21A H21D 107.5 . .
H21C C21A H21D 107.0 . .
O7A C22A H22C 108.2 . .
O7A C22A H22D 108.2 . .
O7A C22A C23A 116.3(13) . .
H22C C22A H22D 107.4 . .
C23A C22A H22C 108.2 . .
C23A C22A H22D 108.2 . .
O5 C23A C22A 107.1(13) 5_666 .
O5 C23A H23C 110.3 5_666 .
O5 C23A H23D 110.3 5_666 .
C22A C23A H23C 110.3 . .
C22A C23A H23D 110.3 . .
H23C C23A H23D 108.5 . .
C35 N1 H1 118.5 . .
C35 N1 C39 123.0(7) . .
C39 N1 H1 118.5 . .
N1 C35 H35 120.5 . .
N1 C35 C36 119.0(7) . .
C36 C35 H35 120.5 . .
C35 C36 H36 119.3 . .
C35 C36 C37 121.4(7) . .
C37 C36 H36 119.3 . .
C36 C37 C37 122.9(8) . 5_666
C38 C37 C36 115.7(6) . .
C38 C37 C37 121.4(7) . 5_666
C37 C38 H38 119.1 . .
C39 C38 C37 121.8(7) . .
C39 C38 H38 119.1 . .
N1 C39 C38 119.1(8) . .
N1 C39 H39 120.5 . .
C38 C39 H39 120.5 . .
F1 P1 F2 88.1(3) . .
F3 P1 F1 88.2(4) . .
F3 P1 F2 89.9(3) . .
F3 P1 F4 93.8(4) . .
F3 P1 F5 89.7(3) . .
F3 P1 F6 178.4(5) . .
F4 P1 F1 177.5(4) . .
F4 P1 F2 90.3(3) . .
F4 P1 F5 88.6(3) . .
F4 P1 F6 87.5(4) . .
F5 P1 F1 93.0(3) . .
F5 P1 F2 178.8(4) . .
F6 P1 F1 90.6(4) . .
F6 P1 F2 91.2(3) . .
F6 P1 F5 89.3(3) . .
Cl1 C40 Cl2 111.8(6) . .
Cl1 C40 Cl3 110.6(5) . .
Cl1 C40 H40 108.9 . .
Cl2 C40 Cl3 107.5(6) . .
Cl2 C40 H40 108.9 . .
Cl3 C40 H40 108.9 . .

loop_
_geom_bond_atom_site_label_1
_geom_bond_atom_site_label_2
_geom_bond_distance
_geom_bond_site_symmetry_2
O1 C25 1.354(6) .
O1 C30 1.437(6) .
O2 C31 1.409(7) .
O2 C32 1.420(7) .
O3 C33 1.394(9) .
O3 C34 1.389(8) .
O4 C26 1.377(6) .
O4 C28 1.438(6) .
O5 C29 1.305(9) .
O5 C23 1.578(14) 5_666
O5 C23A 1.353(14) 5_666
O6 C17 1.381(6) .
O6 C20 1.443(7) .
O8 C16 1.364(6) .
O8 C19 1.447(7) .
C1 C2 1.353(8) .
C1 C6 1.415(8) .
C1 C10 1.541(7) .
C2 H2 0.9300 .
C2 C3 1.424(9) .
C3 H3 0.9300 .
C3 C4 1.363(10) .
C4 H4 0.9300 .
C4 C5 1.400(9) .
C5 H5 0.9300 .
C5 C6 1.381(8) .
C6 C7 1.548(8) .
C7 C8 1.553(7) .
C7 C12 1.528(7) .
C7 C14 1.525(7) .
C8 C9 1.384(7) .
C8 C24 1.371(7) .
C9 C10 1.528(7) .
C9 C27 1.391(7) .
C10 C11 1.546(7) .
C10 C13 1.526(7) .
C11 C12 1.380(7) .
C11 C15 1.409(7) .
C12 C18 1.392(7) .
C13 H13A 0.9600 .
C13 H13B 0.9600 .
C13 H13C 0.9600 .
C14 H14A 0.9600 .
C14 H14B 0.9600 .
C14 H14C 0.9600 .
C15 H15 0.9300 .
C15 C16 1.392(7) .
C16 C17 1.402(7) .
C17 C18 1.391(7) .
C18 H18 0.9300 .
C19 H19A 0.9700 .
C19 H19B 0.9700 .
C19 C34 1.510(8) 5_666
C20 H20A 0.9700 .
C20 H20B 0.9700 .
C20 H20C 0.9700 .
C20 H20D 0.9700 .
C20 C21 1.521(9) .
C20 C21A 1.555(9) .
C24 H24 0.9300 .
C24 C25 1.419(7) .
C25 C26 1.415(7) .
C26 C27 1.375(7) .
C27 H27 0.9300 .
C28 H28A 0.9700 .
C28 H28B 0.9700 .
C28 C29 1.489(9) .
C29 H29A 0.9700 .
C29 H29B 0.9700 .
C30 H30A 0.9700 .
C30 H30B 0.9700 .
C30 C31 1.518(7) .
C31 H31A 0.9700 .
C31 H31B 0.9700 .
C32 H32A 0.9700 .
C32 H32B 0.9700 .
C32 C33 1.475(11) .
C33 H33A 0.9700 .
C33 H33B 0.9700 .
C34 C19 1.510(8) 5_666
C34 H34A 0.9700 .
C34 H34B 0.9700 .
O7 C21 1.425(9) .
O7 C22 1.415(16) .
C21 H21A 0.9700 .
C21 H21B 0.9700 .
C22 H22A 0.9700 .
C22 H22B 0.9700 .
C22 C23 1.497(19) .
C23 O5 1.578(14) 5_666
C23 H23A 0.9700 .
C23 H23B 0.9700 .
O7A C21A 1.435(9) .
O7A C22A 1.42(2) .
C21A H21C 0.9700 .
C21A H21D 0.9700 .
C22A H22C 0.9700 .
C22A H22D 0.9700 .
C22A C23A 1.46(2) .
C23A O5 1.353(14) 5_666
C23A H23C 0.9700 .
C23A H23D 0.9700 .
N1 H1 0.8600 .
N1 C35 1.288(10) .
N1 C39 1.342(9) .
C35 H35 0.9300 .
C35 C36 1.368(10) .
C36 H36 0.9300 .
C36 C37 1.395(9) .
C37 C37 1.470(12) 5_666
C37 C38 1.367(10) .
C38 H38 0.9300 .
C38 C39 1.349(10) .
C39 H39 0.9300 .
P1 F1 1.592(6) .
P1 F2 1.601(4) .
P1 F3 1.523(5) .
P1 F4 1.565(5) .
P1 F5 1.578(4) .
P1 F6 1.576(6) .
Cl1 C40 1.701(10) .
Cl2 C40 1.759(11) .
Cl3 C40 1.813(10) .
C40 H40 0.9800 .

loop_
_geom_hbond_atom_site_label_D
_geom_hbond_atom_site_label_H
_geom_hbond_atom_site_label_A
_geom_hbond_distance_DH
_geom_hbond_distance_HA
_geom_hbond_distance_DA
_geom_hbond_angle_DHA
_geom_hbond_site_symmetry_A
C28 H28B F2 0.97 2.51 3.378(7) 148.4 5_666
C30 H30B O4 0.97 2.65 3.540(7) 152.7 7_566
C23 H23A O4 0.97 2.34 2.946(14) 120.2 5_666
N1 H1 O2 0.86 2.53 3.066(7) 121.4 5_666
N1 H1 O7 0.86 2.38 3.061(14) 136.3 .
N1 H1 O7A 0.86 2.00 2.690(16) 136.9 .

loop_
_geom_torsion_atom_site_label_1
_geom_torsion_atom_site_label_2
_geom_torsion_atom_site_label_3
_geom_torsion_atom_site_label_4
_geom_torsion
_geom_torsion_site_symmetry_1
_geom_torsion_site_symmetry_4
O1 C25 C26 O4 0.5(6) . .
O1 C25 C26 C27 -179.2(4) . .
O1 C30 C31 O2 -67.4(6) . .
O2 C32 C33 O3 59.3(10) . .
O4 C26 C27 C9 -179.1(5) . .
O4 C28 C29 O5 59.2(9) . .
O6 C17 C18 C12 179.4(5) . .
O6 C20 C21 O7 74.7(11) . .
O6 C20 C21A O7A 57.5(16) . .
O8 C16 C17 O6 0.4(7) . .
O8 C16 C17 C18 179.6(5) . .
C1 C2 C3 C4 0.6(9) . .
C1 C6 C7 C8 55.8(5) . .
C1 C6 C7 C12 -54.7(5) . .
C1 C6 C7 C14 179.6(4) . .
C1 C10 C11 C12 -56.6(5) . .
C1 C10 C11 C15 121.9(5) . .
C2 C1 C6 C5 0.0(8) . .
C2 C1 C6 C7 179.7(5) . .
C2 C1 C10 C9 125.1(5) . .
C2 C1 C10 C11 -125.3(5) . .
C2 C1 C10 C13 -0.7(7) . .
C2 C3 C4 C5 0.7(9) . .
C3 C4 C5 C6 -1.7(9) . .
C4 C5 C6 C1 1.3(8) . .
C4 C5 C6 C7 -178.4(5) . .
C5 C6 C7 C8 -124.5(5) . .
C5 C6 C7 C12 125.0(5) . .
C5 C6 C7 C14 -0.7(7) . .
C6 C1 C2 C3 -1.0(8) . .
C6 C1 C10 C9 -54.3(5) . .
C6 C1 C10 C11 55.3(5) . .
C6 C1 C10 C13 179.9(4) . .
C6 C7 C8 C9 -56.0(5) . .
C6 C7 C8 C24 121.7(5) . .
C6 C7 C12 C11 54.5(6) . .
C6 C7 C12 C18 -121.2(6) . .
C7 C8 C9 C10 1.0(6) . .
C7 C8 C9 C27 -179.4(5) . .
C7 C8 C24 C25 -178.6(5) . .
C7 C12 C18 C17 176.5(5) . .
C8 C7 C12 C11 -54.6(6) . .
C8 C7 C12 C18 129.7(5) . .
C8 C9 C10 C1 54.9(6) . .
C8 C9 C10 C11 -53.7(6) . .
C8 C9 C10 C13 179.7(4) . .
C8 C9 C27 C26 -2.5(7) . .
C8 C24 C25 O1 179.5(5) . .
C8 C24 C25 C26 -1.0(7) . .
C9 C8 C24 C25 -1.0(8) . .
C9 C10 C11 C12 52.8(6) . .
C9 C10 C11 C15 -128.6(5) . .
C10 C1 C2 C3 179.7(5) . .
C10 C1 C6 C5 179.5(5) . .
C10 C1 C6 C7 -0.8(6) . .
C10 C9 C27 C26 177.1(5) . .
C10 C11 C12 C7 1.1(6) . .
C10 C11 C12 C18 177.1(5) . .
C10 C11 C15 C16 -177.8(5) . .
C11 C12 C18 C17 1.0(8) . .
C11 C15 C16 O8 179.8(5) . .
C11 C15 C16 C17 0.6(8) . .
C12 C7 C8 C9 53.6(6) . .
C12 C7 C8 C24 -128.7(6) . .
C12 C11 C15 C16 0.7(8) . .
C13 C10 C11 C12 179.7(4) . .
C13 C10 C11 C15 -1.8(7) . .
C14 C7 C8 C9 179.9(5) . .
C14 C7 C8 C24 -2.3(8) . .
C14 C7 C12 C11 179.7(5) . .
C14 C7 C12 C18 4.0(8) . .
C15 C11 C12 C7 -177.5(5) . .
C15 C11 C12 C18 -1.5(8) . .
C15 C16 C17 O6 179.7(5) . .
C15 C16 C17 C18 -1.1(8) . .
C16 O8 C19 C34 -175.8(5) . 5_666
C16 C17 C18 C12 0.3(8) . .
C17 O6 C20 C21 170.4(7) . .
C17 O6 C20 C21A -167.4(8) . .
C19 O8 C16 C15 -2.3(8) . .
C19 O8 C16 C17 177.0(5) . .
C20 O6 C17 C16 -172.2(5) . .
C20 O6 C17 C18 8.6(8) . .
C24 C8 C9 C10 -176.8(5) . .
C24 C8 C9 C27 2.8(8) . .
C24 C25 C26 O4 -179.1(4) . .
C24 C25 C26 C27 1.2(8) . .
C25 O1 C30 C31 178.4(4) . .
C25 C26 C27 C9 0.5(8) . .
C26 O4 C28 C29 170.1(6) . .
C27 C9 C10 C1 -124.7(5) . .
C27 C9 C10 C11 126.8(5) . .
C27 C9 C10 C13 0.1(7) . .
C28 O4 C26 C25 -170.1(4) . .
C28 O4 C26 C27 9.5(8) . .
C30 O1 C25 C24 -8.1(7) . .
C30 O1 C25 C26 172.3(4) . .
C31 O2 C32 C33 79.8(7) . .
C32 O2 C31 C30 -177.9(5) . .
C33 O3 C34 C19 -138.2(7) . 5_666
C34 O3 C33 C32 97.0(8) . .
O7 C22 C23 O5 73.9(13) . 5_666
C21 C20 C21A O7A 151(4) . .
C21 O7 C22 C23 -159.7(13) . .
C22 O7 C21 C20 176.5(11) . .
C23 O5 C29 C28 -93.8(10) 5_666 .
O7A C22A C23A O5 -52(2) . 5_666
C21A C20 C21 O7 -18(2) . .
C21A O7A C22A C23A -70(2) . .
C22A O7A C21A C20 -168.8(13) . .
C23A O5 C29 C28 -131.0(11) 5_666 .
N1 C35 C36 C37 0.9(10) . .
C35 N1 C39 C38 2.0(12) . .
C35 C36 C37 C37 -179.5(7) . 5_666
C35 C36 C37 C38 0.2(10) . .
C36 C37 C38 C39 -0.3(11) . .
C37 C37 C38 C39 179.5(8) 5_666 .
C37 C38 C39 N1 -0.8(13) . .
C39 N1 C35 C36 -2.0(11) . .
